data_7008652
loop_
_publ_author_name
'Devoy, Sarah M.'
'Henderson, William'
'Nicholson, Brian K.'
'Fawcett, John'
'Hor, T. S. Andy'

_publ_section_title
;
 Syntheses and ligand interconversions of copper(II) derivatives of the
 metalloligand [Pt2(mu-S)2(PPh3)4].
;
_journal_issue 16
_journal_name_full 'Dalton transactions (Cambridge, England : 2003)'
_journal_page_first 2780
_journal_page_last 2787
_journal_paper_doi 10.1039/b505648a
_journal_year 2005
_chemical_formula_moiety '(C77 H67 Cu O2 P4 Pt2 S2)(F6 P).(C H2 Cl2)'
_chemical_formula_sum 'C78 H69 Cl2 Cu F6 O2 P5 Pt2 S2'
_chemical_formula_weight 1895.92
_chemical_name_systematic
;
?
;
_space_group_IT_number 15
_symmetry_cell_setting monoclinic
_symmetry_space_group_name_Hall '-C 2yc'
_symmetry_space_group_name_H-M 'C 1 2/c 1'
_atom_sites_solution_hydrogens geom
_atom_sites_solution_primary direct
_atom_sites_solution_secondary difmap
_audit_creation_method SHELXL-97
_cell_angle_alpha 90.00
_cell_angle_beta 101.785(5)
_cell_angle_gamma 90.00
_cell_formula_units_Z 4
_cell_length_a 19.290(6)
_cell_length_b 16.474(5)
_cell_length_c 24.193(7)
_cell_measurement_reflns_used 9134
_cell_measurement_temperature 290(2)
_cell_measurement_theta_max 26.36
_cell_measurement_theta_min 2.21
_cell_volume 7526(4)
_computing_cell_refinement 'Bruker SMART'
_computing_data_collection 'Bruker SMART'
_computing_data_reduction 'Bruker SAINT'
_computing_molecular_graphics 'Bruker SHELXTL'
_computing_publication_material 'Bruker SHELXTL'
_computing_structure_refinement 'SHELXL-97 (Sheldrick, 1997)'
_computing_structure_solution 'SHELXS-97 (Sheldrick, 1990)'
_diffrn_ambient_temperature 290(2)
_diffrn_measured_fraction_theta_full 0.998
_diffrn_measured_fraction_theta_max 0.998
_diffrn_measurement_device_type 'CCD area detector'
_diffrn_measurement_method 'phi and omega scans'
_diffrn_radiation_monochromator graphite
_diffrn_radiation_source 'fine-focus sealed tube'
_diffrn_radiation_type MoK\a
_diffrn_radiation_wavelength 0.71073
_diffrn_reflns_av_R_equivalents 0.0699
_diffrn_reflns_av_sigmaI/netI 0.0553
_diffrn_reflns_limit_h_max 24
_diffrn_reflns_limit_h_min -24
_diffrn_reflns_limit_k_max 21
_diffrn_reflns_limit_k_min -20
_diffrn_reflns_limit_l_max 30
_diffrn_reflns_limit_l_min -30
_diffrn_reflns_number 31103
_diffrn_reflns_theta_full 27.00
_diffrn_reflns_theta_max 27.00
_diffrn_reflns_theta_min 1.64
_exptl_absorpt_coefficient_mu 4.282
_exptl_absorpt_correction_T_max 0.604
_exptl_absorpt_correction_T_min 0.320
_exptl_absorpt_correction_type empirical
_exptl_absorpt_process_details
;
absorption correction based on 13511 reflections (SADABS); Rint 0.105 before
correction and 0.030 after.
;
_exptl_crystal_colour black
_exptl_crystal_density_diffrn 1.673
_exptl_crystal_density_method 'not measured'
_exptl_crystal_description block
_exptl_crystal_F_000 3732
_exptl_crystal_size_max 0.33
_exptl_crystal_size_mid 0.27
_exptl_crystal_size_min 0.13
_refine_diff_density_max 1.846
_refine_diff_density_min -0.657
_refine_diff_density_rms 0.123
_refine_ls_extinction_method none
_refine_ls_goodness_of_fit_ref 0.935
_refine_ls_hydrogen_treatment mixed
_refine_ls_matrix_type full
_refine_ls_number_parameters 453
_refine_ls_number_reflns 8205
_refine_ls_number_restraints 0
_refine_ls_restrained_S_all 0.935
_refine_ls_R_factor_all 0.0576
_refine_ls_R_factor_gt 0.0397
_refine_ls_shift/su_max 0.005
_refine_ls_shift/su_mean 0.000
_refine_ls_structure_factor_coef Fsqd
_refine_ls_weighting_details 'calc w=1/[\s^2^(Fo^2^)+(0.0445P)^2^+0.0000P] where P=(Fo^2^+2Fc^2^)/3'
_refine_ls_weighting_scheme calc
_refine_ls_wR_factor_gt 0.0821
_refine_ls_wR_factor_ref 0.0880
_reflns_number_gt 5942
_reflns_number_total 8205
_reflns_threshold_expression >2sigma(I)
_cod_data_source_file b505648a.txt
_cod_data_source_block 03053
_cod_depositor_comments
;
The following automatic conversions were performed:
'_symmetry_cell_setting' value 'Monoclinic' changed to 'monoclinic'
according to '/home/saulius/struct/CIF-dictionaries/cif_core.dic'
dictionary named 'cif_core.dic' version 2.4.1 from 2010-06-29.

Automatic conversion script
Id: cif_fix_enum 1527 2010-12-29 10:47:43Z saulius 
;
_cod_original_sg_symbol_H-M C2/c
_cod_database_code 7008652

loop_
_symmetry_equiv_pos_as_xyz
'x, y, z'
'-x, y, -z+1/2'
'x+1/2, y+1/2, z'
'-x+1/2, y+1/2, -z+1/2'
'-x, -y, -z'
'x, -y, z-1/2'
'-x+1/2, -y+1/2, -z'
'x+1/2, -y+1/2, z-1/2'

loop_
_atom_site_label
_atom_site_type_symbol
_atom_site_fract_x
_atom_site_fract_y
_atom_site_fract_z
_atom_site_U_iso_or_equiv
_atom_site_adp_type
_atom_site_occupancy
_atom_site_symmetry_multiplicity
_atom_site_calc_flag
_atom_site_refinement_flags
_atom_site_disorder_assembly
_atom_site_disorder_group
Pt1 Pt 0.514294(9) 0.275783(12) 0.820138(6) 0.04502(8) Uani 1 1 d . . .
Cu1 Cu 0.5000 0.42205(6) 0.7500 0.0643(3) Uani 1 2 d S . .
S1 S 0.57847(6) 0.31670(9) 0.75364(4) 0.0520(3) Uani 1 1 d . . .
P1 P 0.61399(7) 0.24823(8) 0.88526(5) 0.0469(3) Uani 1 1 d . . .
P2 P 0.43211(7) 0.25295(11) 0.87405(5) 0.0613(4) Uani 1 1 d . . .
O1 O 0.4338(2) 0.5017(3) 0.71124(15) 0.0816(12) Uani 1 1 d . . .
C1 C 0.4437(3) 0.5776(4) 0.7160(2) 0.0758(17) Uani 1 1 d . . .
C2 C 0.3849(4) 0.6293(4) 0.6818(3) 0.095(2) Uani 1 1 d . . .
H2A H 0.3392 0.6025 0.6801 0.143 Uiso 1 1 d R . .
H2B H 0.3933 0.6360 0.6435 0.143 Uiso 1 1 d R . .
H2C H 0.3845 0.6826 0.6996 0.143 Uiso 1 1 d R . .
C3 C 0.5000 0.6159(6) 0.7500 0.083(3) Uani 1 2 d S . .
H3 H 0.5000 0.6736 0.7500 0.100 Uiso 1 2 calc SR . .
C4 C 0.6247(3) 0.3264(3) 0.93948(18) 0.0548(12) Uani 1 1 d . . .
C5 C 0.6185(3) 0.4057(4) 0.9202(2) 0.0676(15) Uani 1 1 d . . .
H5 H 0.6093 0.4160 0.8808 0.081 Uiso 1 1 calc R . .
C6 C 0.6252(4) 0.4688(4) 0.9566(2) 0.087(2) Uani 1 1 d . . .
H6 H 0.6211 0.5229 0.9427 0.105 Uiso 1 1 calc R . .
C7 C 0.6381(4) 0.4544(5) 1.0140(3) 0.098(2) Uani 1 1 d . . .
H7 H 0.6437 0.4987 1.0397 0.118 Uiso 1 1 calc R . .
C8 C 0.6426(4) 0.3773(5) 1.0336(2) 0.089(2) Uani 1 1 d . . .
H8 H 0.6502 0.3677 1.0731 0.107 Uiso 1 1 calc R . .
C9 C 0.6364(3) 0.3125(4) 0.9968(2) 0.0669(15) Uani 1 1 d . . .
H9 H 0.6402 0.2585 1.0109 0.080 Uiso 1 1 calc R . .
C10 C 0.6972(2) 0.2526(3) 0.86054(19) 0.0465(11) Uani 1 1 d . . .
C11 C 0.7500(3) 0.3074(3) 0.8789(2) 0.0609(13) Uani 1 1 d . . .
H11 H 0.7443 0.3467 0.9063 0.073 Uiso 1 1 calc R . .
C12 C 0.8118(3) 0.3066(4) 0.8580(3) 0.0803(17) Uani 1 1 d . . .
H12 H 0.8482 0.3448 0.8714 0.096 Uiso 1 1 calc R . .
C13 C 0.8202(4) 0.2506(5) 0.8181(3) 0.087(2) Uani 1 1 d . . .
H13 H 0.8620 0.2506 0.8030 0.105 Uiso 1 1 calc R . .
C14 C 0.7682(4) 0.1948(5) 0.8000(3) 0.089(2) Uani 1 1 d . . .
H14 H 0.7745 0.1551 0.7730 0.107 Uiso 1 1 calc R . .
C15 C 0.7061(3) 0.1952(4) 0.8207(2) 0.0667(15) Uani 1 1 d . . .
H15 H 0.6699 0.1565 0.8076 0.080 Uiso 1 1 calc R . .
C16 C 0.6197(3) 0.1479(3) 0.9156(2) 0.0554(12) Uani 1 1 d . . .
C17 C 0.6714(3) 0.1260(4) 0.9618(2) 0.0705(16) Uani 1 1 d . . .
H17 H 0.7046 0.1652 0.9798 0.085 Uiso 1 1 calc R . .
C18 C 0.6746(4) 0.0491(5) 0.9815(3) 0.100(2) Uani 1 1 d . . .
H18 H 0.7094 0.0350 1.0138 0.120 Uiso 1 1 calc R . .
C19 C 0.6290(4) -0.0080(5) 0.9557(3) 0.116(3) Uani 1 1 d . . .
H19 H 0.6312 -0.0616 0.9706 0.140 Uiso 1 1 calc R . .
C20 C 0.5799(4) 0.0106(5) 0.9088(3) 0.114(3) Uani 1 1 d . . .
H20 H 0.5492 -0.0301 0.8897 0.137 Uiso 1 1 calc R . .
C21 C 0.5753(3) 0.0887(4) 0.8892(3) 0.0827(18) Uani 1 1 d . . .
H21 H 0.5405 0.1021 0.8567 0.099 Uiso 1 1 calc R . .
C22 C 0.4581(3) 0.2506(5) 0.9512(2) 0.0762(18) Uani 1 1 d . . .
C23 C 0.4802(3) 0.1788(5) 0.9777(2) 0.093(2) Uani 1 1 d . . .
H23 H 0.4815 0.1308 0.9563 0.112 Uiso 1 1 calc R . .
C24 C 0.5008(4) 0.1767(7) 1.0364(3) 0.115(3) Uani 1 1 d . . .
H24 H 0.5171 0.1274 1.0550 0.138 Uiso 1 1 calc R . .
C25 C 0.4976(4) 0.2442(9) 1.0665(3) 0.147(5) Uani 1 1 d . . .
H25 H 0.5098 0.2415 1.1066 0.177 Uiso 1 1 calc R . .
C26 C 0.4769(4) 0.3184(8) 1.0407(3) 0.142(4) Uani 1 1 d . . .
H26 H 0.4771 0.3666 1.0623 0.170 Uiso 1 1 calc R . .
C27 C 0.4561(3) 0.3195(6) 0.9822(2) 0.104(3) Uani 1 1 d . . .
H27 H 0.4403 0.3689 0.9636 0.124 Uiso 1 1 calc R . .
C28 C 0.3830(3) 0.1596(4) 0.8571(2) 0.0738(18) Uani 1 1 d . . .
C29 C 0.3357(3) 0.1327(6) 0.8895(3) 0.104(3) Uani 1 1 d . . .
H29 H 0.3299 0.1618 0.9221 0.125 Uiso 1 1 calc R . .
C30 C 0.2974(5) 0.0630(8) 0.8734(4) 0.135(4) Uani 1 1 d . . .
H30 H 0.2654 0.0442 0.8957 0.162 Uiso 1 1 calc R . .
C31 C 0.3036(5) 0.0208(6) 0.8273(4) 0.136(4) Uani 1 1 d . . .
H31 H 0.2756 -0.0263 0.8169 0.163 Uiso 1 1 calc R . .
C32 C 0.3507(4) 0.0460(5) 0.7950(3) 0.101(2) Uani 1 1 d . . .
H32 H 0.3555 0.0160 0.7625 0.121 Uiso 1 1 calc R . .
C33 C 0.3911(3) 0.1155(4) 0.8099(3) 0.0758(17) Uani 1 1 d . . .
H33 H 0.4240 0.1327 0.7880 0.091 Uiso 1 1 calc R . .
C34 C 0.3675(3) 0.3351(5) 0.8600(2) 0.080(2) Uani 1 1 d . . .
C35 C 0.2946(4) 0.3205(6) 0.8475(3) 0.110(3) Uani 1 1 d . . .
H35 H 0.2774 0.2665 0.8480 0.132 Uiso 1 1 calc R . .
C36 C 0.2478(7) 0.3833(9) 0.8348(4) 0.165(6) Uani 1 1 d . . .
H36 H 0.1983 0.3730 0.8253 0.198 Uiso 1 1 calc R . .
C37 C 0.2721(9) 0.4596(10) 0.8356(5) 0.184(8) Uani 1 1 d . . .
H37 H 0.2390 0.5030 0.8289 0.221 Uiso 1 1 calc R . .
C38 C 0.3450(6) 0.4778(6) 0.8462(3) 0.133(4) Uani 1 1 d . . .
H38 H 0.3612 0.5320 0.8448 0.159 Uiso 1 1 calc R . .
C39 C 0.3918(4) 0.4145(5) 0.8586(2) 0.094(2) Uani 1 1 d . . .
H39 H 0.4412 0.4250 0.8663 0.113 Uiso 1 1 calc R . .
P3 P 0.5000 0.8847(2) 0.7500 0.1425(16) Uani 1 2 d S . .
F1 F 0.4657(4) 0.8865(7) 0.8017(4) 0.281(6) Uani 1 1 d . . .
F2 F 0.5000 0.9697(7) 0.7500 0.303(9) Uani 1 2 d S . .
F3 F 0.5716(5) 0.9033(12) 0.7823(5) 0.271(7) Uani 0.75 1 d P . .
F4 F 0.4603(10) 0.8131(8) 0.7200(8) 0.326(10) Uani 0.75 1 d P . .
C40 C 0.2989(8) 0.2415(10) 0.0391(7) 0.099(4) Uani 0.50 1 d P . .
H40A H 0.2962 0.2464 0.0794 0.119 Uiso 0.50 1 calc PR . .
H40B H 0.3474 0.2250 0.0360 0.119 Uiso 0.50 1 calc PR . .
Cl1 Cl 0.2282(2) 0.1694(3) -0.00128(19) 0.2309(17) Uani 1 1 d . . .

loop_
_atom_site_aniso_label
_atom_site_aniso_U_11
_atom_site_aniso_U_22
_atom_site_aniso_U_33
_atom_site_aniso_U_23
_atom_site_aniso_U_13
_atom_site_aniso_U_12
Pt1 0.04502(12) 0.05994(13) 0.03140(10) 0.00251(8) 0.01086(7) 0.00293(9)
Cu1 0.0774(6) 0.0642(6) 0.0467(5) 0.000 0.0020(4) 0.000
S1 0.0496(7) 0.0753(9) 0.0316(5) -0.0003(6) 0.0096(5) -0.0068(7)
P1 0.0463(7) 0.0569(7) 0.0379(6) 0.0026(5) 0.0095(5) -0.0010(6)
P2 0.0477(7) 0.1005(11) 0.0386(7) 0.0143(7) 0.0158(6) 0.0147(8)
O1 0.088(3) 0.072(3) 0.073(3) 0.003(2) -0.012(2) 0.003(2)
C1 0.080(4) 0.072(4) 0.072(4) 0.006(3) 0.010(3) 0.011(4)
C2 0.089(5) 0.084(5) 0.102(5) 0.001(4) -0.004(4) 0.014(4)
C3 0.085(6) 0.065(6) 0.090(6) 0.000 -0.005(5) 0.000
C4 0.053(3) 0.069(4) 0.044(3) 0.000(2) 0.012(2) 0.008(3)
C5 0.080(4) 0.073(4) 0.048(3) -0.003(3) 0.011(3) 0.013(3)
C6 0.124(6) 0.069(4) 0.067(4) -0.011(3) 0.016(4) 0.013(4)
C7 0.138(7) 0.095(5) 0.065(4) -0.022(4) 0.029(4) 0.017(5)
C8 0.116(6) 0.107(6) 0.046(3) -0.013(4) 0.019(3) 0.004(5)
C9 0.076(4) 0.081(4) 0.045(3) -0.001(3) 0.016(3) 0.005(3)
C10 0.040(3) 0.056(3) 0.043(2) 0.005(2) 0.008(2) -0.004(2)
C11 0.058(3) 0.063(3) 0.061(3) 0.002(3) 0.010(3) -0.009(3)
C12 0.059(4) 0.088(5) 0.093(4) 0.009(4) 0.013(3) -0.018(4)
C13 0.061(4) 0.120(6) 0.088(5) 0.016(4) 0.033(4) -0.005(4)
C14 0.076(4) 0.123(6) 0.074(4) -0.016(4) 0.029(3) 0.010(4)
C15 0.051(3) 0.092(4) 0.061(3) -0.014(3) 0.021(3) -0.010(3)
C16 0.050(3) 0.062(3) 0.056(3) 0.006(2) 0.013(2) -0.002(3)
C17 0.063(3) 0.075(4) 0.066(3) 0.020(3) -0.005(3) -0.007(3)
C18 0.084(5) 0.093(5) 0.107(5) 0.047(4) -0.017(4) -0.008(4)
C19 0.115(6) 0.080(5) 0.142(7) 0.052(5) -0.003(5) -0.009(5)
C20 0.101(6) 0.082(5) 0.142(7) 0.032(5) -0.012(5) -0.032(5)
C21 0.074(4) 0.071(4) 0.092(4) 0.019(3) -0.012(3) -0.015(3)
C22 0.051(3) 0.143(6) 0.037(3) 0.021(3) 0.015(2) 0.013(4)
C23 0.059(4) 0.161(7) 0.061(4) 0.047(4) 0.015(3) -0.006(4)
C24 0.062(4) 0.209(11) 0.071(5) 0.054(6) 0.008(4) -0.009(6)
C25 0.072(5) 0.328(16) 0.042(4) 0.042(6) 0.012(4) 0.019(7)
C26 0.089(5) 0.289(13) 0.045(4) -0.014(6) 0.009(3) 0.063(7)
C27 0.076(4) 0.187(8) 0.048(3) -0.002(4) 0.014(3) 0.049(5)
C28 0.043(3) 0.112(5) 0.065(3) 0.035(3) 0.008(3) 0.002(3)
C29 0.056(4) 0.172(8) 0.084(4) 0.047(5) 0.016(3) -0.015(5)
C30 0.073(5) 0.206(12) 0.119(7) 0.088(8) 0.000(5) -0.030(7)
C31 0.093(6) 0.125(8) 0.167(9) 0.091(7) -0.026(7) -0.032(6)
C32 0.085(5) 0.081(5) 0.120(6) 0.020(4) -0.016(4) 0.001(4)
C33 0.051(3) 0.084(4) 0.088(4) 0.025(4) 0.002(3) 0.001(3)
C34 0.081(4) 0.129(6) 0.033(3) 0.003(3) 0.018(3) 0.045(4)
C35 0.073(5) 0.179(8) 0.076(4) 0.022(5) 0.010(4) 0.052(6)
C36 0.121(9) 0.259(16) 0.102(7) -0.002(10) -0.010(6) 0.104(12)
C37 0.191(15) 0.248(17) 0.090(6) -0.041(10) -0.029(8) 0.150(15)
C38 0.195(10) 0.130(7) 0.063(4) -0.025(4) 0.005(6) 0.073(8)
C39 0.109(6) 0.124(7) 0.047(3) -0.018(4) 0.012(3) 0.048(5)
P3 0.075(2) 0.090(3) 0.248(5) 0.000 -0.002(3) 0.000
F1 0.135(6) 0.415(16) 0.295(10) 0.184(11) 0.046(6) -0.014(8)
F2 0.42(2) 0.124(8) 0.45(2) 0.000 0.30(2) 0.000
F3 0.108(6) 0.43(2) 0.241(11) 0.036(14) -0.038(7) -0.041(10)
F4 0.34(2) 0.169(9) 0.40(2) 0.025(13) -0.102(15) -0.127(13)
C40 0.071(9) 0.102(11) 0.134(13) -0.003(9) 0.045(9) -0.005(9)
Cl1 0.189(3) 0.213(4) 0.329(5) -0.028(4) 0.144(3) -0.026(3)

loop_
_atom_type_symbol
_atom_type_description
_atom_type_scat_dispersion_real
_atom_type_scat_dispersion_imag
_atom_type_scat_source
C C 0.0033 0.0016 'International Tables Vol C Tables 4.2.6.8 and 6.1.1.4'
H H 0.0000 0.0000 'International Tables Vol C Tables 4.2.6.8 and 6.1.1.4'
O O 0.0106 0.0060 'International Tables Vol C Tables 4.2.6.8 and 6.1.1.4'
F F 0.0171 0.0103 'International Tables Vol C Tables 4.2.6.8 and 6.1.1.4'
P P 0.1023 0.0942 'International Tables Vol C Tables 4.2.6.8 and 6.1.1.4'
S S 0.1246 0.1234 'International Tables Vol C Tables 4.2.6.8 and 6.1.1.4'
Cu Cu 0.3201 1.2651 'International Tables Vol C Tables 4.2.6.8 and 6.1.1.4'
Pt Pt -1.7033 8.3905 'International Tables Vol C Tables 4.2.6.8 and 6.1.1.4'
Cl Cl 0.1484 0.1585 'International Tables Vol C Tables 4.2.6.8 and 6.1.1.4'

loop_
_geom_angle_atom_site_label_1
_geom_angle_atom_site_label_2
_geom_angle_atom_site_label_3
_geom_angle
_geom_angle_site_symmetry_1
_geom_angle_site_symmetry_3
_geom_angle_publ_flag
P1 Pt1 P2 99.17(5) . . ?
P1 Pt1 S1 92.46(5) . . ?
P2 Pt1 S1 167.35(5) . . ?
P1 Pt1 S1 171.60(5) . 2_656 ?
P2 Pt1 S1 88.36(5) . 2_656 ?
S1 Pt1 S1 79.73(5) . 2_656 ?
P1 Pt1 Cu1 122.22(4) . . ?
P2 Pt1 Cu1 118.24(4) . . ?
S1 Pt1 Cu1 50.19(4) . . ?
S1 Pt1 Cu1 50.03(4) 2_656 . ?
O1 Cu1 O1 94.6(3) 2_656 . ?
O1 Cu1 S1 153.81(12) 2_656 2_656 ?
O1 Cu1 S1 97.44(14) . 2_656 ?
O1 Cu1 S1 97.44(14) 2_656 . ?
O1 Cu1 S1 153.81(12) . . ?
S1 Cu1 S1 81.61(7) 2_656 . ?
O1 Cu1 Pt1 144.48(13) 2_656 2_656 ?
O1 Cu1 Pt1 107.62(12) . 2_656 ?
S1 Cu1 Pt1 51.05(4) 2_656 2_656 ?
S1 Cu1 Pt1 51.87(4) . 2_656 ?
O1 Cu1 Pt1 107.62(12) 2_656 . ?
O1 Cu1 Pt1 144.48(13) . . ?
S1 Cu1 Pt1 51.87(4) 2_656 . ?
S1 Cu1 Pt1 51.05(4) . . ?
Pt1 Cu1 Pt1 69.21(3) 2_656 . ?
Cu1 S1 Pt1 78.76(4) . . ?
Cu1 S1 Pt1 78.10(4) . 2_656 ?
Pt1 S1 Pt1 90.68(5) . 2_656 ?
C16 P1 C4 111.5(2) . . ?
C16 P1 C10 100.7(2) . . ?
C4 P1 C10 103.3(2) . . ?
C16 P1 Pt1 116.04(17) . . ?
C4 P1 Pt1 108.31(17) . . ?
C10 P1 Pt1 116.23(15) . . ?
C28 P2 C34 106.4(3) . . ?
C28 P2 C22 103.6(3) . . ?
C34 P2 C22 103.9(3) . . ?
C28 P2 Pt1 113.8(2) . . ?
C34 P2 Pt1 107.4(2) . . ?
C22 P2 Pt1 120.59(19) . . ?
C1 O1 Cu1 123.6(4) . . ?
O1 C1 C3 126.4(6) . . ?
O1 C1 C2 114.9(6) . . ?
C3 C1 C2 118.6(6) . . ?
C1 C3 C1 125.4(9) . 2_656 ?
C9 C4 C5 118.7(5) . . ?
C9 C4 P1 125.4(4) . . ?
C5 C4 P1 115.9(4) . . ?
C6 C5 C4 121.1(5) . . ?
C5 C6 C7 119.8(6) . . ?
C8 C7 C6 120.0(6) . . ?
C7 C8 C9 120.6(6) . . ?
C4 C9 C8 119.8(6) . . ?
C11 C10 C15 119.2(5) . . ?
C11 C10 P1 124.6(4) . . ?
C15 C10 P1 116.2(4) . . ?
C10 C11 C12 121.0(5) . . ?
C13 C12 C11 120.0(6) . . ?
C14 C13 C12 119.5(6) . . ?
C13 C14 C15 120.8(6) . . ?
C10 C15 C14 119.5(6) . . ?
C21 C16 C17 118.0(5) . . ?
C21 C16 P1 118.9(4) . . ?
C17 C16 P1 122.8(4) . . ?
C18 C17 C16 120.2(6) . . ?
C17 C18 C19 120.8(6) . . ?
C18 C19 C20 120.4(7) . . ?
C19 C20 C21 119.2(7) . . ?
C16 C21 C20 121.3(6) . . ?
C27 C22 C23 120.0(6) . . ?
C27 C22 P2 120.7(5) . . ?
C23 C22 P2 119.3(6) . . ?
C22 C23 C24 119.7(8) . . ?
C25 C24 C23 119.9(9) . . ?
C24 C25 C26 121.7(8) . . ?
C27 C26 C25 117.7(10) . . ?
C22 C27 C26 121.0(8) . . ?
C33 C28 C29 119.5(7) . . ?
C33 C28 P2 119.3(4) . . ?
C29 C28 P2 121.1(6) . . ?
C30 C29 C28 118.8(8) . . ?
C31 C30 C29 122.2(9) . . ?
C30 C31 C32 119.8(10) . . ?
C31 C32 C33 120.0(8) . . ?
C28 C33 C32 119.5(7) . . ?
C39 C34 C35 118.9(7) . . ?
C39 C34 P2 118.8(6) . . ?
C35 C34 P2 122.2(7) . . ?
C36 C35 C34 120.6(11) . . ?
C37 C36 C35 119.6(14) . . ?
C36 C37 C38 122.3(13) . . ?
C39 C38 C37 117.8(11) . . ?
C38 C39 C34 120.7(9) . . ?
F2 P3 F3 78.0(8) . . ?
F2 P3 F3 78.0(8) . 2_656 ?
F3 P3 F3 156.0(16) . 2_656 ?
F2 P3 F4 141.4(6) . . ?
F3 P3 F4 138.3(14) . . ?
F3 P3 F4 65.1(7) 2_656 . ?
F2 P3 F4 141.4(6) . 2_656 ?
F3 P3 F4 65.1(7) . 2_656 ?
F3 P3 F4 138.3(14) 2_656 2_656 ?
F4 P3 F4 77.2(12) . 2_656 ?
F2 P3 F1 88.9(5) . . ?
F3 P3 F1 94.5(6) . . ?
F3 P3 F1 85.1(6) 2_656 . ?
F4 P3 F1 98.4(9) . . ?
F4 P3 F1 83.3(9) 2_656 . ?
F2 P3 F1 88.9(5) . 2_656 ?
F3 P3 F1 85.1(6) . 2_656 ?
F3 P3 F1 94.5(6) 2_656 2_656 ?
F4 P3 F1 83.3(9) . 2_656 ?
F4 P3 F1 98.4(9) 2_656 2_656 ?
F1 P3 F1 177.9(9) . 2_656 ?
P3 F3 F4 58.5(6) . 2_656 ?
P3 F4 F3 56.4(6) . 2_656 ?
Cl1 C40 Cl1 98.4(8) 7 . ?
C40 Cl1 C40 81.6(8) 7 . ?

loop_
_geom_bond_atom_site_label_1
_geom_bond_atom_site_label_2
_geom_bond_distance
_geom_bond_site_symmetry_2
_geom_bond_publ_flag
Pt1 P1 2.2692(13) . ?
Pt1 P2 2.2805(14) . ?
Pt1 S1 2.3213(12) . ?
Pt1 S1 2.3533(13) 2_656 ?
Pt1 Cu1 2.9275(10) . ?
Cu1 O1 1.935(4) 2_656 ?
Cu1 O1 1.935(4) . ?
Cu1 S1 2.2927(16) 2_656 ?
Cu1 S1 2.2927(16) . ?
Cu1 Pt1 2.9275(10) 2_656 ?
S1 Pt1 2.3533(13) 2_656 ?
P1 C16 1.802(5) . ?
P1 C4 1.819(5) . ?
P1 C10 1.826(5) . ?
P2 C28 1.809(7) . ?
P2 C34 1.823(7) . ?
P2 C22 1.831(5) . ?
O1 C1 1.267(7) . ?
C1 C3 1.374(7) . ?
C1 C2 1.520(8) . ?
C3 C1 1.374(7) 2_656 ?
C4 C9 1.377(6) . ?
C4 C5 1.384(7) . ?
C5 C6 1.351(7) . ?
C6 C7 1.380(8) . ?
C7 C8 1.353(9) . ?
C8 C9 1.381(8) . ?
C10 C11 1.365(7) . ?
C10 C15 1.385(7) . ?
C11 C12 1.385(8) . ?
C12 C13 1.369(9) . ?
C13 C14 1.366(9) . ?
C14 C15 1.390(8) . ?
C16 C21 1.367(7) . ?
C16 C17 1.385(7) . ?
C17 C18 1.351(9) . ?
C18 C19 1.352(9) . ?
C19 C20 1.357(9) . ?
C20 C21 1.368(8) . ?
C22 C27 1.366(10) . ?
C22 C23 1.372(10) . ?
C23 C24 1.394(8) . ?
C24 C25 1.337(14) . ?
C25 C26 1.394(15) . ?
C26 C27 1.389(8) . ?
C28 C33 1.388(8) . ?
C28 C29 1.391(8) . ?
C29 C30 1.378(12) . ?
C30 C31 1.339(13) . ?
C31 C32 1.378(11) . ?
C32 C33 1.390(9) . ?
C34 C39 1.393(10) . ?
C34 C35 1.399(10) . ?
C35 C36 1.366(13) . ?
C36 C37 1.340(19) . ?
C37 C38 1.410(16) . ?
C38 C39 1.370(10) . ?
P3 F2 1.400(11) . ?
P3 F3 1.473(9) . ?
P3 F3 1.473(9) 2_656 ?
P3 F4 1.509(12) . ?
P3 F4 1.509(12) 2_656 ?
P3 F1 1.531(9) . ?
P3 F1 1.531(9) 2_656 ?
F3 F4 1.605(19) 2_656 ?
F4 F3 1.605(18) 2_656 ?
C40 Cl1 1.752(16) 7 ?
C40 Cl1 1.919(15) . ?
Cl1 C40 1.752(16) 7 ?
